data_4350509
loop_
_publ_author_name
'Senda, Shunsuke'
'Ohki, Yasuhiro'
'Hirayama, Tomoko'
'Toda, Daisuke'
'Chen, Jing-Lin'
'Matsumoto, Tsuyoshi'
'Kawaguchi, Hiroyuki'
'Tatsumi, Kazuyuki'

_publ_section_title
;
 Mono{hydrotris(mercaptoimidazolyl)borato} complexes of manganese(II),
 iron(II), cobalt(II), and nickel(II) halides.
;
_journal_issue 24
_journal_name_full 'Inorganic chemistry'
_journal_page_first 9914
_journal_page_last 9925
_journal_paper_doi 10.1021/ic0610132
_journal_volume 45
_journal_year 2006
_chemical_formula_moiety 'C30 H28 B Cl6 I N6 Ni S3 '
_chemical_formula_sum 'C30 H28 B Cl6 I N6 Ni S3'
_chemical_formula_weight 977.90
_space_group_IT_number 148
_space_group_name_Hall '-R 3'
_space_group_name_H-M_alt 'R -3 :H'
_symmetry_cell_setting trigonal
_symmetry_Int_Tables_number 148
_symmetry_space_group_name_Hall '-R 3'
_symmetry_space_group_name_H-M 'R -3 :H'
_cell_angle_alpha 90.0000
_cell_angle_beta 90.0000
_cell_angle_gamma 120.0000
_cell_formula_units_Z 6
_cell_length_a 14.897(7)
_cell_length_b 14.897(7)
_cell_length_c 30.399(14)
_cell_measurement_reflns_used 4257
_cell_measurement_temperature 293.1
_cell_measurement_theta_max 27.5
_cell_measurement_theta_min 3.1
_cell_volume 5842(5)
_computing_cell_refinement CrystalClear
_computing_data_collection CrystalClear
_computing_data_reduction CrystalStructure
_computing_publication_material 'CrystalStructure 3.7.0'
_computing_structure_refinement SHELXL
_computing_structure_solution SHELXS97
_diffrn_detector_area_resol_mean 7.31
_diffrn_measured_fraction_theta_full 0.998
_diffrn_measured_fraction_theta_max 0.998
_diffrn_measurement_device_type 'Rigaku Mercury'
_diffrn_measurement_method \w
_diffrn_radiation_type 'Mo K\a'
_diffrn_radiation_wavelength 0.71070
_diffrn_reflns_av_R_equivalents 0.081
_diffrn_reflns_limit_h_max 19
_diffrn_reflns_limit_h_min -19
_diffrn_reflns_limit_k_max 19
_diffrn_reflns_limit_k_min -17
_diffrn_reflns_limit_l_max 39
_diffrn_reflns_limit_l_min -31
_diffrn_reflns_number 14999
_diffrn_reflns_theta_full 27.48
_diffrn_reflns_theta_max 27.48
_exptl_absorpt_coefficient_mu 1.895
_exptl_absorpt_correction_T_max 0.827
_exptl_absorpt_correction_T_min 0.606
_exptl_absorpt_correction_type multi-scan
_exptl_absorpt_process_details 'Jacobson, R. (1998) Private communication'
_exptl_crystal_colour orange
_exptl_crystal_density_diffrn 1.668
_exptl_crystal_density_method 'not measured'
_exptl_crystal_description block
_exptl_crystal_F_000 2916.00
_exptl_crystal_size_max 0.10
_exptl_crystal_size_mid 0.10
_exptl_crystal_size_min 0.10
_refine_diff_density_max 1.27
_refine_diff_density_min -1.29
_refine_ls_extinction_method none
_refine_ls_goodness_of_fit_ref 1.388
_refine_ls_hydrogen_treatment noref
_refine_ls_number_parameters 149
_refine_ls_number_reflns 2992
_refine_ls_R_factor_gt 0.0670
_refine_ls_shift/su_max 0.0000
_refine_ls_structure_factor_coef Fsqd
_refine_ls_weighting_details 'w = 1/[\s^2^(Fo^2^)+(0.1000P)^2^+0.0000P] where P=(Fo^2^+2Fc^2^)/3'
_refine_ls_weighting_scheme calc
_refine_ls_wR_factor_ref 0.2035
_reflns_number_gt 2540
_reflns_number_total 2992
_reflns_threshold_expression F^2^>2.0\s(F^2^)
_cod_data_source_file ic0610132si20060906_094900.cif
_cod_data_source_block PhNiI
_cod_original_sg_symbol_H-M 'R -3:H'
_cod_original_formula_sum 'C30 H28 B Cl6 I N6 Ni S3 '
_cod_database_code 4350509

loop_
_symmetry_equiv_pos_site_id
_symmetry_equiv_pos_as_xyz
1 +X,+Y,+Z
2 -Y,+X-Y,+Z
3 -X+Y,-X,+Z
4 -X,-Y,-Z
5 +Y,-X+Y,-Z
6 +X-Y,+X,-Z
7 2/3+X,1/3+Y,1/3+Z
8 2/3-Y,1/3+X-Y,1/3+Z
9 2/3-X+Y,1/3-X,1/3+Z
10 2/3-X,1/3-Y,1/3-Z
11 2/3+Y,1/3-X+Y,1/3-Z
12 2/3+X-Y,1/3+X,1/3-Z
13 1/3+X,2/3+Y,2/3+Z
14 1/3-Y,2/3+X-Y,2/3+Z
15 1/3-X+Y,2/3-X,2/3+Z
16 1/3-X,2/3-Y,2/3-Z
17 1/3+Y,2/3-X+Y,2/3-Z
18 1/3+X-Y,2/3+X,2/3-Z

loop_
_atom_site_label
_atom_site_type_symbol
_atom_site_fract_x
_atom_site_fract_y
_atom_site_fract_z
_atom_site_U_iso_or_equiv
_atom_site_adp_type
_atom_site_occupancy
_atom_site_symmetry_multiplicity
_atom_site_calc_flag
_atom_site_refinement_flags
I(1) I 0.6667 0.3333 0.00521(2) 0.0541(2) Uani 1.00 3 d SP
Ni(1) Ni 0.6667 0.3333 0.08893(3) 0.0217(2) Uani 1.00 3 d SP
Cl(1) Cl 0.40499(18) 0.00813(18) -0.03507(6) 0.0810(6) Uani 1.00 1 d .
Cl(2) Cl 0.2921(3) 0.0856(3) 0.00742(13) 0.0632(9) Uiso 0.50 1 d P
Cl(3) Cl 0.3338(4) 0.1240(4) 0.01635(16) 0.0358(8) Uiso 0.30 1 d P
Cl(4) Cl 0.3721(6) 0.1578(6) 0.0295(2) 0.0449(15) Uiso 0.20 1 d P
S(1) S 0.82342(8) 0.44663(8) 0.11889(3) 0.0236(2) Uani 1.00 1 d .
N(1) N 0.9139(2) 0.3623(2) 0.16861(12) 0.0235(7) Uani 1.00 1 d .
N(2) N 0.7690(2) 0.3383(2) 0.19757(11) 0.0203(6) Uani 1.00 1 d .
C(1) C 0.8337(2) 0.3808(2) 0.16288(13) 0.0204(7) Uani 1.00 1 d .
C(2) C 0.8091(3) 0.2918(3) 0.22454(13) 0.0249(8) Uani 1.00 1 d .
C(3) C 0.8980(3) 0.3057(3) 0.20700(14) 0.0268(9) Uani 1.00 1 d .
C(4) C 1.0010(3) 0.3931(3) 0.14032(13) 0.0239(8) Uani 1.00 1 d .
C(5) C 1.0159(3) 0.3152(3) 0.12295(14) 0.0278(9) Uani 1.00 1 d .
C(6) C 1.1000(3) 0.3415(3) 0.09651(16) 0.0333(10) Uani 1.00 1 d .
C(7) C 1.1700(3) 0.4448(4) 0.08716(18) 0.0367(11) Uani 1.00 1 d .
C(8) C 1.1542(3) 0.5204(3) 0.10516(19) 0.0402(12) Uani 1.00 1 d .
C(9) C 1.0694(3) 0.4956(3) 0.13158(17) 0.0324(10) Uani 1.00 1 d .
C(13) C 0.4099(6) 0.0664(5) 0.0149(2) 0.0679(19) Uani 1.00 1 d .
B(1) B 0.6667 0.3333 0.2112(2) 0.0222(15) Uani 1.00 3 d SP
H(1) H 0.6667 0.3333 0.2355 0.022 Uiso 1.00 3 c R
H(2) H 0.7792 0.2566 0.2505 0.030 Uiso 1.00 1 c R
H(3) H 0.9405 0.2821 0.2183 0.032 Uiso 1.00 1 c R
H(4) H 0.9693 0.2461 0.1292 0.033 Uiso 1.00 1 c R
H(5) H 1.1101 0.2897 0.0847 0.040 Uiso 1.00 1 c R
H(6) H 1.2268 0.4624 0.0691 0.044 Uiso 1.00 1 c R
H(7) H 1.2015 0.5896 0.0994 0.048 Uiso 1.00 1 c R
H(8) H 1.0590 0.5474 0.1432 0.039 Uiso 1.00 1 c R

loop_
_atom_site_aniso_label
_atom_site_aniso_U_11
_atom_site_aniso_U_22
_atom_site_aniso_U_33
_atom_site_aniso_U_12
_atom_site_aniso_U_13
_atom_site_aniso_U_23
I(1) 0.0712(3) 0.0712(3) 0.0199(3) 0.03562(19) 0.0000 0.0000
Ni(1) 0.0227(3) 0.0227(3) 0.0196(4) 0.01138(17) 0.0000 0.0000
Cl(1) 0.0983(14) 0.1063(15) 0.0594(11) 0.0668(12) -0.0311(10) -0.0285(10)
S(1) 0.0209(5) 0.0224(5) 0.0243(5) 0.0084(4) -0.0007(3) 0.0053(3)
N(1) 0.0211(16) 0.0231(16) 0.0274(18) 0.0118(14) 0.0010(14) 0.0019(13)
N(2) 0.0207(16) 0.0186(15) 0.0208(16) 0.0092(13) 0.0012(12) 0.0047(12)
C(1) 0.0163(17) 0.0175(18) 0.0250(19) 0.0067(14) -0.0026(14) -0.0016(14)
C(2) 0.025(2) 0.023(2) 0.026(2) 0.0118(17) -0.0014(16) 0.0025(15)
C(3) 0.025(2) 0.026(2) 0.029(2) 0.0130(17) -0.0032(17) 0.0052(17)
C(4) 0.0202(18) 0.028(2) 0.025(2) 0.0133(16) -0.0030(15) -0.0014(16)
C(5) 0.030(2) 0.025(2) 0.030(2) 0.0148(18) -0.0040(17) -0.0041(17)
C(6) 0.036(2) 0.038(2) 0.036(2) 0.026(2) 0.0032(19) 0.001(2)
C(7) 0.028(2) 0.040(2) 0.042(2) 0.017(2) 0.013(2) 0.002(2)
C(8) 0.029(2) 0.032(2) 0.054(3) 0.011(2) 0.010(2) 0.010(2)
C(9) 0.029(2) 0.027(2) 0.043(2) 0.0153(19) 0.0032(19) 0.0001(19)
C(13) 0.103(5) 0.074(4) 0.047(3) 0.060(4) 0.030(3) 0.014(3)
B(1) 0.026(2) 0.026(2) 0.014(3) 0.0132(11) 0.0000 0.0000

loop_
_atom_type_symbol
_atom_type_description
_atom_type_scat_dispersion_real
_atom_type_scat_dispersion_imag
_atom_type_scat_source
C C 0.003 0.002
;
International Tables for Crystallography
(1992, Vol. C, Tables 4.2.6.8 and 6.1.1.4)
;
H H 0.000 0.000
;
International Tables for Crystallography
(1992, Vol. C, Table 6.1.1.4)
;
B B 0.001 0.001
;
International Tables for Crystallography
(1992, Vol. C, Tables 4.2.6.8 and 6.1.1.4)
;
Cl Cl 0.148 0.159
;
International Tables for Crystallography
(1992, Vol. C, Tables 4.2.6.8 and 6.1.1.4)
;
I I -0.474 1.812
;
International Tables for Crystallography
(1992, Vol. C, Tables 4.2.6.8 and 6.1.1.4)
;
N N 0.006 0.003
;
International Tables for Crystallography
(1992, Vol. C, Tables 4.2.6.8 and 6.1.1.4)
;
Ni Ni 0.339 1.112
;
International Tables for Crystallography
(1992, Vol. C, Tables 4.2.6.8 and 6.1.1.4)
;
S S 0.125 0.123
;
International Tables for Crystallography
(1992, Vol. C, Tables 4.2.6.8 and 6.1.1.4)
;

loop_
_geom_angle_atom_site_label_1
_geom_angle_atom_site_label_2
_geom_angle_atom_site_label_3
_geom_angle
_geom_angle_site_symmetry_1
_geom_angle_site_symmetry_3
I(1) Ni(1) S(1) 113.57(3) . .
I(1) Ni(1) S(1) 113.56(3) . 65502
I(1) Ni(1) S(1) 113.57(3) . 66503
S(1) Ni(1) S(1) 105.08(4) . 65502
S(1) Ni(1) S(1) 105.09(4) . 66503
S(1) Ni(1) S(1) 105.08(4) 65502 66503
Cl(3) Cl(2) Cl(4) 6.2(5) . .
Cl(3) Cl(2) C(13) 63.0(8) . .
Cl(4) Cl(2) C(13) 62.8(5) . .
Cl(2) Cl(3) Cl(4) 167.7(11) . .
Cl(2) Cl(3) C(13) 97.3(9) . .
Cl(4) Cl(3) C(13) 82.3(11) . .
Cl(2) Cl(4) Cl(3) 6.1(5) . .
Cl(2) Cl(4) C(13) 75.5(5) . .
Cl(3) Cl(4) C(13) 75.6(11) . .
Ni(1) S(1) C(1) 103.91(11) . .
C(1) N(1) C(3) 109.2(3) . .
C(1) N(1) C(4) 127.2(3) . .
C(3) N(1) C(4) 123.5(4) . .
C(1) N(2) C(2) 108.1(4) . .
C(1) N(2) B(1) 133.3(4) . .
C(2) N(2) B(1) 118.6(3) . .
S(1) C(1) N(1) 123.7(3) . .
S(1) C(1) N(2) 129.1(3) . .
N(1) C(1) N(2) 107.2(3) . .
N(2) C(2) C(3) 109.0(3) . .
N(1) C(3) C(2) 106.4(4) . .
N(1) C(4) C(5) 117.4(3) . .
N(1) C(4) C(9) 121.6(4) . .
C(5) C(4) C(9) 121.0(4) . .
C(4) C(5) C(6) 119.3(3) . .
C(5) C(6) C(7) 120.6(5) . .
C(6) C(7) C(8) 119.0(4) . .
C(7) C(8) C(9) 121.3(4) . .
C(4) C(9) C(8) 118.7(5) . .
Cl(1) C(13) Cl(2) 99.1(4) . .
Cl(1) C(13) Cl(3) 113.4(5) . .
Cl(1) C(13) Cl(4) 131.0(6) . .
Cl(2) C(13) Cl(3) 19.8(2) . .
Cl(2) C(13) Cl(4) 41.6(3) . .
Cl(3) C(13) Cl(4) 22.1(3) . .
N(2) B(1) N(2) 113.1(2) . 65502
N(2) B(1) N(2) 113.1(3) . 66503
N(2) B(1) N(2) 113.1(3) 65502 66503
N(2) C(2) H(2) 125.4 . .
C(3) C(2) H(2) 125.6 . .
N(1) C(3) H(3) 126.8 . .
C(2) C(3) H(3) 126.9 . .
C(4) C(5) H(4) 120.2 . .
C(6) C(5) H(4) 120.5 . .
C(5) C(6) H(5) 119.7 . .
C(7) C(6) H(5) 119.8 . .
C(6) C(7) H(6) 120.4 . .
C(8) C(7) H(6) 120.6 . .
C(7) C(8) H(7) 119.3 . .
C(9) C(8) H(7) 119.4 . .
C(4) C(9) H(8) 120.7 . .
C(8) C(9) H(8) 120.6 . .
N(2) B(1) H(1) 105.5 . .
N(2) B(1) H(1) 105.5 65502 .
N(2) B(1) H(1) 105.5 66503 .

loop_
_geom_bond_atom_site_label_1
_geom_bond_atom_site_label_2
_geom_bond_distance
_geom_bond_site_symmetry_2
I(1) Ni(1) 2.5450(10) .
Ni(1) S(1) 2.2780(9) .
Ni(1) S(1) 2.2781(14) 65502
Ni(1) S(1) 2.2780(12) 66503
Cl(1) C(13) 1.733(7) .
Cl(2) Cl(3) 0.657(5) .
Cl(2) Cl(4) 1.321(7) .
Cl(2) C(13) 1.927(12) .
Cl(3) Cl(4) 0.672(8) .
Cl(3) C(13) 1.730(13) .
Cl(4) C(13) 1.770(15) .
S(1) C(1) 1.710(4) .
N(1) C(1) 1.364(6) .
N(1) C(3) 1.389(5) .
N(1) C(4) 1.428(5) .
N(2) C(1) 1.354(5) .
N(2) C(2) 1.386(6) .
N(2) B(1) 1.545(4) .
C(2) C(3) 1.344(7) .
C(4) C(5) 1.390(7) .
C(4) C(9) 1.373(5) .
C(5) C(6) 1.370(7) .
C(6) C(7) 1.390(6) .
C(7) C(8) 1.374(9) .
C(8) C(9) 1.383(7) .
C(2) H(2) 0.930 .
C(3) H(3) 0.929 .
C(5) H(4) 0.930 .
C(6) H(5) 0.930 .
C(7) H(6) 0.930 .
C(8) H(7) 0.929 .
C(9) H(8) 0.930 .
B(1) H(1) 0.740 .

loop_
_geom_contact_atom_site_label_1
_geom_contact_atom_site_label_2
_geom_contact_distance
_geom_contact_site_symmetry_2
Cl(1) Cl(4) 3.517(6) 55505
Cl(1) C(13) 3.503(11) 65504
Cl(4) Cl(1) 3.517(10) 55506
N(1) C(6) 3.442(6) 56511
C(1) C(5) 3.571(5) 56511
C(1) C(6) 3.557(5) 56511
C(2) C(5) 3.571(5) 65510
C(5) C(1) 3.571(7) 54512
C(5) C(2) 3.571(5) 65510
C(6) N(1) 3.442(7) 54512
C(6) C(1) 3.557(7) 54512
C(6) C(13) 3.518(10) 65502
C(13) Cl(1) 3.503(11) 65504
C(13) C(6) 3.518(7) 66503
I(1) H(6) 3.471 76504
I(1) H(6) 3.471 56505
I(1) H(6) 3.471 54506
Cl(1) H(3) 2.964 44413
Cl(1) H(6) 3.223 56505
Cl(1) H(7) 3.569 54506
Cl(1) H(8) 3.563 54506
Cl(2) H(2) 2.893 44512
Cl(2) H(5) 3.455 66503
Cl(2) H(5) 3.138 56505
Cl(2) H(6) 3.342 56505
Cl(3) H(2) 2.894 44512
Cl(3) H(5) 3.331 56505
Cl(3) H(6) 3.161 56505
Cl(4) H(2) 2.942 44512
Cl(4) H(3) 3.383 44512
Cl(4) H(4) 3.477 66503
Cl(4) H(6) 3.252 56505
S(1) H(3) 2.952 56511
S(1) H(4) 3.343 56511
N(1) H(5) 3.152 56511
N(2) H(4) 3.343 65510
N(2) H(4) 3.516 56511
N(2) H(5) 3.116 56511
C(1) H(4) 3.257 56511
C(1) H(5) 3.227 56511
C(2) H(4) 2.714 65510
C(2) H(5) 2.996 56511
C(3) H(4) 3.131 65510
C(3) H(5) 3.034 56511
C(4) H(8) 3.048 54512
C(5) H(2) 3.313 65510
C(5) H(8) 2.925 54512
C(6) H(8) 3.025 54512
C(7) H(7) 3.200 75502
C(7) H(8) 3.243 54512
C(8) H(6) 3.506 77503
C(8) H(7) 3.354 75502
C(8) H(8) 3.335 54512
C(9) H(8) 3.265 54512
C(13) H(6) 3.393 56505
H(2) Cl(2) 2.893 55511
H(2) Cl(3) 2.894 55511
H(2) Cl(4) 2.942 55511
H(2) C(5) 3.313 65510
H(2) H(4) 2.601 65510
H(2) H(5) 3.247 65510
H(2) H(5) 3.387 56511
H(3) Cl(1) 2.964 55507
H(3) Cl(4) 3.383 55511
H(3) S(1) 2.952 54512
H(3) H(4) 3.348 65510
H(3) H(5) 3.452 56511
H(3) H(8) 3.187 54512
H(4) Cl(4) 3.477 65502
H(4) S(1) 3.343 54512
H(4) N(2) 3.343 65510
H(4) N(2) 3.516 54512
H(4) C(1) 3.257 54512
H(4) C(2) 2.714 65510
H(4) C(3) 3.131 65510
H(4) H(2) 2.601 65510
H(4) H(3) 3.348 65510
H(4) H(8) 3.329 54512
H(5) Cl(2) 3.455 65502
H(5) Cl(2) 3.138 65506
H(5) Cl(3) 3.331 65506
H(5) N(1) 3.152 54512
H(5) N(2) 3.116 54512
H(5) C(1) 3.227 54512
H(5) C(2) 2.996 54512
H(5) C(3) 3.034 54512
H(5) H(2) 3.247 65510
H(5) H(2) 3.387 54512
H(5) H(3) 3.452 54512
H(5) H(8) 3.477 54512
H(6) I(1) 3.471 76504
H(6) Cl(1) 3.223 65506
H(6) Cl(2) 3.342 65506
H(6) Cl(3) 3.161 65506
H(6) Cl(4) 3.252 65506
H(6) C(8) 3.506 75502
H(6) C(13) 3.393 65506
H(6) H(7) 2.683 75502
H(7) Cl(1) 3.569 66505
H(7) C(7) 3.200 77503
H(7) C(8) 3.354 77503
H(7) H(6) 2.683 77503
H(7) H(7) 2.960 75502
H(7) H(7) 2.960 77503
H(8) Cl(1) 3.563 66505
H(8) C(4) 3.048 56511
H(8) C(5) 2.925 56511
H(8) C(6) 3.025 56511
H(8) C(7) 3.243 56511
H(8) C(8) 3.335 56511
H(8) C(9) 3.265 56511
H(8) H(3) 3.187 56511
H(8) H(4) 3.329 56511
H(8) H(5) 3.477 56511

loop_
_geom_torsion_atom_site_label_1
_geom_torsion_atom_site_label_2
_geom_torsion_atom_site_label_3
_geom_torsion_atom_site_label_4
_geom_torsion
_geom_torsion_site_symmetry_1
_geom_torsion_site_symmetry_3
_geom_torsion_site_symmetry_4
I(1) Ni(1) S(1) C(1) -140.44(17) . . .
I(1) Ni(1) S(1) C(1) -140.44(14) . 65502 65502
I(1) Ni(1) S(1) C(1) -140.44(13) . 66503 66503
S(1) Ni(1) S(1) C(1) -15.74(15) . 65502 65502
S(1) Ni(1) S(1) C(1) 94.86(18) 65502 . .
S(1) Ni(1) S(1) C(1) 94.86(14) . 66503 66503
S(1) Ni(1) S(1) C(1) -15.74(18) 66503 . .
S(1) Ni(1) S(1) C(1) -15.74(14) 65502 66503 66503
S(1) Ni(1) S(1) C(1) 94.86(14) 66503 65502 65502
Cl(3) Cl(2) Cl(4) C(13) -90(7) . . .
Cl(4) Cl(2) Cl(3) C(13) 87(7) . . .
Cl(3) Cl(2) C(13) Cl(1) -138.1(6) . . .
Cl(3) Cl(2) C(13) Cl(4) 7.0(6) . . .
C(13) Cl(2) Cl(3) Cl(4) -87(7) . . .
Cl(4) Cl(2) C(13) Cl(1) -145.1(5) . . .
Cl(4) Cl(2) C(13) Cl(3) -7.0(6) . . .
C(13) Cl(2) Cl(4) Cl(3) 90(7) . . .
Cl(2) Cl(3) Cl(4) C(13) 89(7) . . .
Cl(2) Cl(3) C(13) Cl(1) 45.9(7) . . .
Cl(2) Cl(3) C(13) Cl(4) -167.6(11) . . .
Cl(4) Cl(3) C(13) Cl(1) -146.5(8) . . .
Cl(4) Cl(3) C(13) Cl(2) 167.6(11) . . .
C(13) Cl(3) Cl(4) Cl(2) -89(7) . . .
Cl(2) Cl(4) C(13) Cl(1) 48.4(6) . . .
Cl(2) Cl(4) C(13) Cl(3) 6.3(5) . . .
Cl(3) Cl(4) C(13) Cl(1) 42.2(9) . . .
Cl(3) Cl(4) C(13) Cl(2) -6.3(5) . . .
Ni(1) S(1) C(1) N(1) 123.4(2) . . .
Ni(1) S(1) C(1) N(2) -56.7(3) . . .
C(1) N(1) C(3) C(2) -0.9(4) . . .
C(3) N(1) C(1) S(1) -178.9(2) . . .
C(3) N(1) C(1) N(2) 1.2(4) . . .
C(1) N(1) C(4) C(5) -120.9(4) . . .
C(1) N(1) C(4) C(9) 61.0(5) . . .
C(4) N(1) C(1) S(1) 0.1(4) . . .
C(4) N(1) C(1) N(2) -179.8(3) . . .
C(3) N(1) C(4) C(5) 58.0(5) . . .
C(3) N(1) C(4) C(9) -120.0(5) . . .
C(4) N(1) C(3) C(2) 180.0(2) . . .
C(1) N(2) C(2) C(3) 0.3(4) . . .
C(2) N(2) C(1) S(1) 179.2(3) . . .
C(2) N(2) C(1) N(1) -0.9(4) . . .
C(1) N(2) B(1) N(2) -33.2(6) . . 65502
C(1) N(2) B(1) N(2) 97.0(4) . . 66503
B(1) N(2) C(1) S(1) -1.0(6) . . .
B(1) N(2) C(1) N(1) 178.9(3) . . .
C(2) N(2) B(1) N(2) 146.6(4) . . 65502
C(2) N(2) B(1) N(2) -83.2(5) . . 66503
B(1) N(2) C(2) C(3) -179.5(3) . . .
N(2) C(2) C(3) N(1) 0.4(4) . . .
N(1) C(4) C(5) C(6) -178.4(4) . . .
N(1) C(4) C(9) C(8) 177.7(4) . . .
C(5) C(4) C(9) C(8) -0.2(6) . . .
C(9) C(4) C(5) C(6) -0.4(7) . . .
C(4) C(5) C(6) C(7) 0.2(6) . . .
C(5) C(6) C(7) C(8) 0.6(8) . . .
C(6) C(7) C(8) C(9) -1.2(8) . . .
C(7) C(8) C(9) C(4) 1.1(8) . . .
